data_2225172
loop_
_publ_author_name
'Ravindran Durai Nayagam, B.'
'Jebas, Samuel Robinson'
'Shakina, J.'
'Murugesan., R.'
'Schollmeyer, Dieter'

_publ_section_title
;
 1-Mesitylmethyl-1<i>H</i>benzotriazole 3-oxide
;
_journal_coeditor_code BT5182
_journal_issue 3
_journal_name_full 'Acta Crystallographica Section E'
_journal_page_first o637
_journal_paper_doi 10.1107/S1600536810004824
_journal_volume 66
_journal_year 2010
_chemical_formula_iupac 'C16 H17 N3 O'
_chemical_formula_moiety 'C16 H17 N3 O'
_chemical_formula_sum 'C16 H17 N3 O'
_chemical_formula_weight 267.33
_chemical_name_common '3-( 2-methylene mesitylene)1-oxo  benzotriazole'
_chemical_name_systematic
;
1-Mesitylmethyl-1<i>H</i>benzotriazole 3-oxide
;
_space_group_IT_number 14
_symmetry_cell_setting monoclinic
_symmetry_space_group_name_Hall '-P 2ybc'
_symmetry_space_group_name_H-M 'P 1 21/c 1'
_atom_sites_solution_hydrogens geom
_atom_sites_solution_primary direct
_atom_sites_solution_secondary difmap
_audit_creation_method SHELXL-97
_cell_angle_alpha 90.00
_cell_angle_beta 103.133(11)
_cell_angle_gamma 90.00
_cell_formula_units_Z 4
_cell_length_a 8.6269(19)
_cell_length_b 7.3422(4)
_cell_length_c 21.890(5)
_cell_measurement_reflns_used 25
_cell_measurement_temperature 193(2)
_cell_measurement_theta_max 48
_cell_measurement_theta_min 35
_cell_volume 1350.3(4)
_computing_cell_refinement 'CAD-4 EXPRESS (Enraf--Nonius, 1994)'
_computing_data_collection 'CAD-4 EXPRESS (Enraf--Nonius, 1994)'
_computing_data_reduction 'CORINC (Draeger & Gattow, 1971)'
_computing_molecular_graphics 'SHELXTL (Sheldrick, 2008)'
_computing_publication_material
;
SHELXTL (Sheldrick, 2008) and PLATON (Spek, 2009)
;
_computing_structure_refinement 'SHELXL97 (Sheldrick, 2008)'
_computing_structure_solution 'SHELXS97 (Sheldrick, 2008)'
_diffrn_ambient_temperature 193(2)
_diffrn_measured_fraction_theta_full 0.999
_diffrn_measured_fraction_theta_max 0.999
_diffrn_measurement_device '\k-geometry diffractometer'
_diffrn_measurement_device_type 'Enraf--Nonius CAD-4'
_diffrn_measurement_method \w/2\q
_diffrn_radiation_monochromator graphite
_diffrn_radiation_type CuK\a
_diffrn_radiation_wavelength 1.54178
_diffrn_reflns_av_R_equivalents 0.0913
_diffrn_reflns_av_sigmaI/netI 0.0329
_diffrn_reflns_limit_h_max 10
_diffrn_reflns_limit_h_min 0
_diffrn_reflns_limit_k_max 0
_diffrn_reflns_limit_k_min -8
_diffrn_reflns_limit_l_max 25
_diffrn_reflns_limit_l_min -26
_diffrn_reflns_number 2722
_diffrn_reflns_theta_full 69.93
_diffrn_reflns_theta_max 69.93
_diffrn_reflns_theta_min 4.15
_diffrn_standards_decay_% 2
_diffrn_standards_interval_time 60
_diffrn_standards_number 3
_exptl_absorpt_coefficient_mu 0.673
_exptl_absorpt_correction_T_max 0.9357
_exptl_absorpt_correction_T_min 0.7985
_exptl_absorpt_correction_type psi-scan
_exptl_absorpt_process_details '(CORINC; Draeger & Gattow (1971)'
_exptl_crystal_colour colourless
_exptl_crystal_density_diffrn 1.315
_exptl_crystal_density_method 'not measured'
_exptl_crystal_description block
_exptl_crystal_F_000 568
_exptl_crystal_size_max 0.35
_exptl_crystal_size_mid 0.20
_exptl_crystal_size_min 0.10
_refine_diff_density_max 0.229
_refine_diff_density_min -0.264
_refine_ls_extinction_method none
_refine_ls_goodness_of_fit_ref 1.092
_refine_ls_hydrogen_treatment constr
_refine_ls_matrix_type full
_refine_ls_number_parameters 184
_refine_ls_number_reflns 2546
_refine_ls_number_restraints 0
_refine_ls_restrained_S_all 1.092
_refine_ls_R_factor_all 0.0550
_refine_ls_R_factor_gt 0.0458
_refine_ls_shift/su_max 0.000
_refine_ls_shift/su_mean 0.000
_refine_ls_structure_factor_coef Fsqd
_refine_ls_weighting_details 'calc w=1/[\s^2^(Fo^2^)+(0.0705P)^2^+0.4335P] where P=(Fo^2^+2Fc^2^)/3'
_refine_ls_weighting_scheme calc
_refine_ls_wR_factor_gt 0.1234
_refine_ls_wR_factor_ref 0.1318
_reflns_number_gt 2243
_reflns_number_total 2545
_reflns_threshold_expression I>2\s(I)
_cod_data_source_file bt5182.cif
_cod_data_source_block I
_cod_original_cell_volume 1350.2(4)
_cod_original_sg_symbol_H-M 'P 21/c'
_cod_database_code 2225172
_cod_database_fobs_code 2225172

loop_
_symmetry_equiv_pos_as_xyz
'x, y, z'
'-x, y+1/2, -z+1/2'
'-x, -y, -z'
'x, -y-1/2, z-1/2'

loop_
_atom_site_type_symbol
_atom_site_label
_atom_site_fract_x
_atom_site_fract_y
_atom_site_fract_z
_atom_site_U_iso_or_equiv
_atom_site_adp_type
_atom_site_calc_flag
_atom_site_refinement_flags
_atom_site_occupancy
_atom_site_disorder_assembly
_atom_site_disorder_group
N N1 0.70466(16) -0.01341(18) 0.11411(6) 0.0277(3) Uani d . 1 . .
C C2 0.71052(18) 0.0150(2) 0.05338(7) 0.0272(3) Uani d . 1 . .
C C3 0.7611(2) -0.0918(2) 0.00798(8) 0.0369(4) Uani d . 1 . .
H H3 0.7999 -0.2123 0.0167 0.044 Uiso calc R 1 . .
C C4 0.7513(2) -0.0124(3) -0.04902(8) 0.0411(4) Uani d . 1 . .
H H4 0.7846 -0.0801 -0.0808 0.049 Uiso calc R 1 . .
C C5 0.6933(2) 0.1673(3) -0.06290(8) 0.0364(4) Uani d . 1 . .
H H5 0.6900 0.2166 -0.1033 0.044 Uiso calc R 1 . .
C C6 0.64222(18) 0.2710(2) -0.01957(7) 0.0317(4) Uani d . 1 . .
H H6 0.6023 0.3909 -0.0286 0.038 Uiso calc R 1 . .
C C7 0.65231(17) 0.1899(2) 0.03868(7) 0.0262(3) Uani d . 1 . .
N N8 0.61389(15) 0.25395(18) 0.09300(6) 0.0285(3) Uani d . 1 . .
N N9 0.64505(16) 0.13267(18) 0.13845(6) 0.0294(3) Uani d . 1 . .
O O10 0.56088(16) 0.41370(17) 0.10077(6) 0.0416(3) Uani d . 1 . .
C C11 0.7402(2) -0.1818(2) 0.15108(7) 0.0308(4) Uani d . 1 . .
H H11A 0.8203 -0.2529 0.1352 0.037 Uiso calc R 1 . .
H H11B 0.6421 -0.2562 0.1450 0.037 Uiso calc R 1 . .
C C12 0.80200(18) -0.1471(2) 0.22014(7) 0.0258(3) Uani d . 1 . .
C C13 0.96499(17) -0.1154(2) 0.24416(7) 0.0278(3) Uani d . 1 . .
C C14 1.01987(18) -0.0911(2) 0.30840(8) 0.0307(4) Uani d . 1 . .
H H14 1.1305 -0.0728 0.3249 0.037 Uiso calc R 1 . .
C C15 0.9183(2) -0.0928(2) 0.34912(7) 0.0311(4) Uani d . 1 . .
C C16 0.75646(19) -0.1203(2) 0.32423(7) 0.0307(4) Uani d . 1 . .
H H16 0.6850 -0.1197 0.3515 0.037 Uiso calc R 1 . .
C C17 0.69733(18) -0.1485(2) 0.26051(7) 0.0272(3) Uani d . 1 . .
C C18 1.0814(2) -0.1051(2) 0.20228(9) 0.0396(4) Uani d . 1 . .
H H18A 1.0922 -0.2256 0.1844 0.059 Uiso calc R 1 . .
H H18B 1.1852 -0.0648 0.2269 0.059 Uiso calc R 1 . .
H H18C 1.0424 -0.0181 0.1683 0.059 Uiso calc R 1 . .
C C19 0.9812(2) -0.0637(3) 0.41845(8) 0.0460(5) Uani d . 1 . .
H H19A 0.9922 -0.1816 0.4400 0.069 Uiso calc R 1 . .
H H19B 0.9070 0.0132 0.4348 0.069 Uiso calc R 1 . .
H H19C 1.0853 -0.0039 0.4257 0.069 Uiso calc R 1 . .
C C20 0.52065(19) -0.1764(3) 0.23637(8) 0.0393(4) Uani d . 1 . .
H H20A 0.4771 -0.0771 0.2076 0.059 Uiso calc R 1 . .
H H20B 0.4684 -0.1772 0.2717 0.059 Uiso calc R 1 . .
H H20C 0.5017 -0.2929 0.2141 0.059 Uiso calc R 1 . .

loop_
_atom_site_aniso_label
_atom_site_aniso_U_11
_atom_site_aniso_U_22
_atom_site_aniso_U_33
_atom_site_aniso_U_12
_atom_site_aniso_U_13
_atom_site_aniso_U_23
N1 0.0360(7) 0.0243(7) 0.0232(6) 0.0026(5) 0.0075(5) 0.0011(5)
C2 0.0279(7) 0.0279(8) 0.0258(7) -0.0008(6) 0.0060(6) -0.0003(6)
C3 0.0467(9) 0.0346(9) 0.0297(8) 0.0077(7) 0.0096(7) -0.0025(7)
C4 0.0477(10) 0.0471(11) 0.0304(9) 0.0048(8) 0.0131(7) -0.0050(8)
C5 0.0394(9) 0.0446(10) 0.0249(8) -0.0020(8) 0.0064(7) 0.0047(7)
C6 0.0304(8) 0.0338(9) 0.0290(8) 0.0001(6) 0.0028(6) 0.0053(7)
C7 0.0242(7) 0.0283(8) 0.0255(7) -0.0007(6) 0.0042(6) -0.0001(6)
N8 0.0315(7) 0.0251(7) 0.0284(6) 0.0036(5) 0.0060(5) 0.0007(5)
N9 0.0364(7) 0.0255(7) 0.0270(6) 0.0032(5) 0.0083(5) -0.0002(5)
O10 0.0574(8) 0.0284(6) 0.0406(7) 0.0164(5) 0.0141(6) 0.0016(5)
C11 0.0442(9) 0.0216(8) 0.0261(8) 0.0000(6) 0.0070(7) 0.0023(6)
C12 0.0312(8) 0.0195(7) 0.0263(7) 0.0013(6) 0.0057(6) 0.0023(6)
C13 0.0304(8) 0.0200(7) 0.0344(8) 0.0026(6) 0.0099(6) 0.0005(6)
C14 0.0262(7) 0.0231(8) 0.0397(9) 0.0012(6) 0.0011(6) -0.0001(6)
C15 0.0384(8) 0.0250(8) 0.0274(8) 0.0030(6) 0.0023(6) 0.0019(6)
C16 0.0349(8) 0.0296(8) 0.0295(8) 0.0035(6) 0.0112(6) 0.0061(6)
C17 0.0285(7) 0.0250(8) 0.0275(8) 0.0003(6) 0.0053(6) 0.0065(6)
C18 0.0378(9) 0.0342(9) 0.0523(11) -0.0014(7) 0.0217(8) -0.0040(8)
C19 0.0543(11) 0.0473(11) 0.0313(9) 0.0008(9) -0.0006(8) -0.0014(8)
C20 0.0290(8) 0.0495(11) 0.0383(9) -0.0042(7) 0.0053(7) 0.0096(8)

loop_
_atom_type_symbol
_atom_type_description
_atom_type_scat_dispersion_real
_atom_type_scat_dispersion_imag
_atom_type_scat_source
C C 0.0181 0.0091 'International Tables Vol C Tables 4.2.6.8 and 6.1.1.4'
H H 0.0000 0.0000 'International Tables Vol C Tables 4.2.6.8 and 6.1.1.4'
N N 0.0311 0.0180 'International Tables Vol C Tables 4.2.6.8 and 6.1.1.4'
O O 0.0492 0.0322 'International Tables Vol C Tables 4.2.6.8 and 6.1.1.4'

loop_
_geom_angle_atom_site_label_1
_geom_angle_atom_site_label_2
_geom_angle_atom_site_label_3
_geom_angle_site_symmetry_1
_geom_angle_site_symmetry_3
_geom_angle
_geom_angle_publ_flag
N9 N1 C2 . . 111.49(12) ?
N9 N1 C11 . . 120.06(12) ?
C2 N1 C11 . . 128.19(13) ?
N1 C2 C7 . . 106.08(13) ?
N1 C2 C3 . . 133.66(15) ?
C7 C2 C3 . . 120.26(14) ?
C4 C3 C2 . . 116.27(16) ?
C4 C3 H3 . . 121.9 ?
C2 C3 H3 . . 121.9 ?
C3 C4 C5 . . 122.64(16) ?
C3 C4 H4 . . 118.7 ?
C5 C4 H4 . . 118.7 ?
C6 C5 C4 . . 121.56(15) ?
C6 C5 H5 . . 119.2 ?
C4 C5 H5 . . 119.2 ?
C5 C6 C7 . . 115.80(16) ?
C5 C6 H6 . . 122.1 ?
C7 C6 H6 . . 122.1 ?
N8 C7 C2 . . 105.00(13) ?
N8 C7 C6 . . 131.53(15) ?
C2 C7 C6 . . 123.47(15) ?
O10 N8 N9 . . 122.37(13) ?
O10 N8 C7 . . 125.79(13) ?
N9 N8 C7 . . 111.77(13) ?
N8 N9 N1 . . 105.66(12) ?
N1 C11 C12 . . 113.08(13) ?
N1 C11 H11A . . 109.0 ?
C12 C11 H11A . . 109.0 ?
N1 C11 H11B . . 109.0 ?
C12 C11 H11B . . 109.0 ?
H11A C11 H11B . . 107.8 ?
C17 C12 C13 . . 119.98(14) ?
C17 C12 C11 . . 120.02(14) ?
C13 C12 C11 . . 120.00(14) ?
C14 C13 C12 . . 118.82(14) ?
C14 C13 C18 . . 119.21(14) ?
C12 C13 C18 . . 121.96(15) ?
C15 C14 C13 . . 122.03(14) ?
C15 C14 H14 . . 119.0 ?
C13 C14 H14 . . 119.0 ?
C14 C15 C16 . . 118.30(14) ?
C14 C15 C19 . . 120.77(15) ?
C16 C15 C19 . . 120.92(15) ?
C17 C16 C15 . . 121.43(14) ?
C17 C16 H16 . . 119.3 ?
C15 C16 H16 . . 119.3 ?
C16 C17 C12 . . 119.41(14) ?
C16 C17 C20 . . 118.91(14) ?
C12 C17 C20 . . 121.67(14) ?
C13 C18 H18A . . 109.5 ?
C13 C18 H18B . . 109.5 ?
H18A C18 H18B . . 109.5 ?
C13 C18 H18C . . 109.5 ?
H18A C18 H18C . . 109.5 ?
H18B C18 H18C . . 109.5 ?
C15 C19 H19A . . 109.5 ?
C15 C19 H19B . . 109.5 ?
H19A C19 H19B . . 109.5 ?
C15 C19 H19C . . 109.5 ?
H19A C19 H19C . . 109.5 ?
H19B C19 H19C . . 109.5 ?
C17 C20 H20A . . 109.5 ?
C17 C20 H20B . . 109.5 ?
H20A C20 H20B . . 109.5 ?
C17 C20 H20C . . 109.5 ?
H20A C20 H20C . . 109.5 ?
H20B C20 H20C . . 109.5 ?

loop_
_geom_bond_atom_site_label_1
_geom_bond_atom_site_label_2
_geom_bond_site_symmetry_2
_geom_bond_distance
_geom_bond_publ_flag
N1 N9 . 1.3502(18) ?
N1 C2 . 1.358(2) ?
N1 C11 . 1.4713(19) ?
C2 C7 . 1.390(2) ?
C2 C3 . 1.411(2) ?
C3 C4 . 1.362(2) ?
C3 H3 . 0.9500 ?
C4 C5 . 1.419(3) ?
C4 H4 . 0.9500 ?
C5 C6 . 1.365(2) ?
C5 H5 . 0.9500 ?
C6 C7 . 1.392(2) ?
C6 H6 . 0.9500 ?
C7 N8 . 1.387(2) ?
N8 O10 . 1.2842(17) ?
N8 N9 . 1.3166(18) ?
C11 C12 . 1.506(2) ?
C11 H11A . 0.9900 ?
C11 H11B . 0.9900 ?
C12 C17 . 1.400(2) ?
C12 C13 . 1.404(2) ?
C13 C14 . 1.390(2) ?
C13 C18 . 1.508(2) ?
C14 C15 . 1.384(2) ?
C14 H14 . 0.9500 ?
C15 C16 . 1.393(2) ?
C15 C19 . 1.506(2) ?
C16 C17 . 1.388(2) ?
C16 H16 . 0.9500 ?
C17 C20 . 1.509(2) ?
C18 H18A . 0.9800 ?
C18 H18B . 0.9800 ?
C18 H18C . 0.9800 ?
C19 H19A . 0.9800 ?
C19 H19B . 0.9800 ?
C19 H19C . 0.9800 ?
C20 H20A . 0.9800 ?
C20 H20B . 0.9800 ?
C20 H20C . 0.9800 ?

loop_
_geom_hbond_atom_site_label_D
_geom_hbond_atom_site_label_H
_geom_hbond_atom_site_label_A
_geom_hbond_site_symmetry_A
_geom_hbond_distance_DH
_geom_hbond_distance_HA
_geom_hbond_distance_DA
_geom_hbond_angle_DHA
C6 H6 O10 3_665 0.95 2.35 3.190(2) 147.1
C16 H16 O10 2_645 0.95 2.58 3.506(2) 164.8
C18 H18A Cg3 2_745 0.98 2.98 3.810(18) 144

loop_
_geom_torsion_atom_site_label_1
_geom_torsion_atom_site_label_2
_geom_torsion_atom_site_label_3
_geom_torsion_atom_site_label_4
_geom_torsion_site_symmetry_1
_geom_torsion_site_symmetry_2
_geom_torsion_site_symmetry_3
_geom_torsion_site_symmetry_4
_geom_torsion
_geom_torsion_publ_flag
N9 N1 C2 C7 . . . . 0.47(17) ?
C11 N1 C2 C7 . . . . 174.51(14) ?
N9 N1 C2 C3 . . . . -179.86(17) ?
C11 N1 C2 C3 . . . . -5.8(3) ?
N1 C2 C3 C4 . . . . -178.70(17) ?
C7 C2 C3 C4 . . . . 0.9(2) ?
C2 C3 C4 C5 . . . . -0.2(3) ?
C3 C4 C5 C6 . . . . -0.6(3) ?
C4 C5 C6 C7 . . . . 0.6(2) ?
N1 C2 C7 N8 . . . . -0.46(16) ?
C3 C2 C7 N8 . . . . 179.81(14) ?
N1 C2 C7 C6 . . . . 178.74(14) ?
C3 C2 C7 C6 . . . . -1.0(2) ?
C5 C6 C7 N8 . . . . 179.14(15) ?
C5 C6 C7 C2 . . . . 0.2(2) ?
C2 C7 N8 O10 . . . . 177.40(14) ?
C6 C7 N8 O10 . . . . -1.7(3) ?
C2 C7 N8 N9 . . . . 0.32(17) ?
C6 C7 N8 N9 . . . . -178.79(15) ?
O10 N8 N9 N1 . . . . -177.24(13) ?
C7 N8 N9 N1 . . . . -0.04(17) ?
C2 N1 N9 N8 . . . . -0.28(17) ?
C11 N1 N9 N8 . . . . -174.86(13) ?
N9 N1 C11 C12 . . . . -35.7(2) ?
C2 N1 C11 C12 . . . . 150.74(15) ?
N1 C11 C12 C17 . . . . 95.32(17) ?
N1 C11 C12 C13 . . . . -85.41(18) ?
C17 C12 C13 C14 . . . . 1.8(2) ?
C11 C12 C13 C14 . . . . -177.43(13) ?
C17 C12 C13 C18 . . . . -177.49(14) ?
C11 C12 C13 C18 . . . . 3.2(2) ?
C12 C13 C14 C15 . . . . -1.6(2) ?
C18 C13 C14 C15 . . . . 177.75(14) ?
C13 C14 C15 C16 . . . . 0.1(2) ?
C13 C14 C15 C19 . . . . -179.23(15) ?
C14 C15 C16 C17 . . . . 1.1(2) ?
C19 C15 C16 C17 . . . . -179.53(16) ?
C15 C16 C17 C12 . . . . -0.8(2) ?
C15 C16 C17 C20 . . . . -179.64(15) ?
C13 C12 C17 C16 . . . . -0.7(2) ?
C11 C12 C17 C16 . . . . 178.61(14) ?
C13 C12 C17 C20 . . . . 178.11(15) ?
C11 C12 C17 C20 . . . . -2.6(2) ?
